data_9014626
loop_
_publ_author_name
'Vasil'ev, V. I.'
'Pervukhina, N. V.'
'Borisov, S. V.'
'Magarill, S. A.'
'Naumov, D. Y.'
'Kurat'eva, N. V.'

_publ_section_title
;
 Aktashite Cu6Hg3As4S12 from the Aktash Deposit, Altai, Russia:
 Refinement and crystal chemical analysis of the structure
;
_journal_name_full 'Geology of Ore Deposits'
_journal_page_first 656
_journal_page_last 661
_journal_paper_doi 10.1134/S1075701510070184
_journal_volume 52
_journal_year 2010
_chemical_compound_source 'Aktash deposit, Gorny Altai, Russia'
_chemical_formula_sum 'As4 Cu6 Hg3 S12'
_chemical_name_mineral Aktashite
_space_group_IT_number 146
_symmetry_space_group_name_Hall 'R 3'
_symmetry_space_group_name_H-M 'R 3 :H'
_cell_angle_alpha 90
_cell_angle_beta 90
_cell_angle_gamma 120
_cell_length_a 13.7500
_cell_length_b 13.7500
_cell_length_c 9.3600
_cell_formula_units_Z 3
_cell_volume 1532.540
_database_code_amcsd 0018863
_exptl_crystal_density_diffrn 5.420
_cod_original_sg_symbol_H-M 'R 3'
_cod_original_formula_sum 'Cu6 Hg3 As4 S12'
_cod_database_code 9014626

loop_
_space_group_symop_operation_xyz
x,y,z
2/3+x,1/3+y,1/3+z
1/3+x,2/3+y,2/3+z
-y,x-y,z
2/3-y,1/3+x-y,1/3+z
1/3-y,2/3+x-y,2/3+z
-x+y,-x,z
2/3-x+y,1/3-x,1/3+z
1/3-x+y,2/3-x,2/3+z

loop_
_atom_site_aniso_label
_atom_site_aniso_U_11
_atom_site_aniso_U_22
_atom_site_aniso_U_33
_atom_site_aniso_U_12
_atom_site_aniso_U_13
_atom_site_aniso_U_23
Cu1 0.01300 0.01300 0.01000 0.00780 0.00250 0.00090
Cu2 0.01600 0.01000 0.01400 0.00850 -0.00220 -0.00220
Hg 0.01270 0.01230 0.01040 0.00620 0.00080 0.00140
As1 0.01400 0.00900 0.01170 0.00720 -0.00030 0.00230
As2 0.01900 0.01900 0.00600 0.00950 0.00000 0.00000
S1 0.02000 0.01500 0.01900 0.00600 0.00300 -0.00100
S2 0.02600 0.01400 0.02300 0.00800 0.00300 -0.00100
S3 0.02800 0.02900 0.01600 0.02000 -0.00100 0.00400
S4 0.03700 0.02500 0.03000 0.01600 0.00000 -0.00300

loop_
_atom_site_label
_atom_site_fract_x
_atom_site_fract_y
_atom_site_fract_z
_atom_site_U_iso_or_equiv
Cu1 0.05650 0.15990 0.38450 0.01120
Cu2 0.22510 0.29320 0.04500 0.01280
Hg 0.10540 0.36090 0.69930 0.01180
As1 0.28000 0.49990 0.36830 0.01080
As2 0.33333 0.66667 0.68290 0.01470
S1 0.10670 0.34650 0.43010 0.01930
S2 0.26700 0.47060 0.13390 0.02160
S3 0.17000 0.54980 0.80580 0.02180
S4 0.22850 0.28860 0.78980 0.03030

loop_
_cod_related_entry_id
_cod_related_entry_database
_cod_related_entry_code
1 AMCSD 0018863
